data_7006870
loop_
_publ_author_name
'Natrajan, Louise'
'P\'ecaut, Jacques'
'Mazzanti, Marinella'

_publ_section_title
;
 Fixation of atmospheric CO2 by a dimeric lanthanum hydroxide complex;
 assembly of an unusual hexameric carbonate.
;
_journal_issue 8
_journal_name_full 'Dalton transactions (Cambridge, England : 2003)'
_journal_page_first 1002
_journal_page_last 1005
_journal_paper_doi 10.1039/b514910j
_journal_year 2006
_chemical_formula_sum 'C132 H140 F18 La6 N32 O38 S6'
_chemical_formula_weight 4150.58
_chemical_name_common (La6(tpen)4(CO3)6(OTF)6)8CH3CN.2H20
_chemical_name_systematic
;
?
;
_space_group_IT_number 2
_symmetry_cell_setting triclinic
_symmetry_space_group_name_Hall '-P 1'
_symmetry_space_group_name_H-M 'P -1'
_atom_sites_solution_hydrogens geom
_atom_sites_solution_primary direct
_atom_sites_solution_secondary difmap
_audit_creation_method SHELXL-97
_cell_angle_alpha 100.72(3)
_cell_angle_beta 105.91(3)
_cell_angle_gamma 118.09(3)
_cell_formula_units_Z 1
_cell_length_a 15.965(3)
_cell_length_b 16.947(3)
_cell_length_c 18.924(4)
_cell_measurement_temperature 298(2)
_cell_volume 4033(3)
_computing_cell_refinement 'Bruker SMART'
_computing_data_collection 'Bruker SMART'
_computing_data_reduction 'Bruker SAINT'
_computing_molecular_graphics 'Bruker SHELXTL'
_computing_publication_material 'Bruker SHELXTL'
_computing_structure_refinement 'SHELXL-97 (Sheldrick, 1997)'
_computing_structure_solution 'SHELXS-97 (Sheldrick, 1990)'
_diffrn_ambient_temperature 298(2)
_diffrn_measured_fraction_theta_full 0.779
_diffrn_measured_fraction_theta_max 0.779
_diffrn_measurement_device_type 'CCD area detector'
_diffrn_measurement_method 'phi and omega scans'
_diffrn_radiation_monochromator graphite
_diffrn_radiation_source 'fine-focus sealed tube'
_diffrn_radiation_type MoK\a
_diffrn_radiation_wavelength 0.71073
_diffrn_reflns_av_R_equivalents 0.0170
_diffrn_reflns_av_sigmaI/netI 0.0515
_diffrn_reflns_limit_h_max 13
_diffrn_reflns_limit_h_min -20
_diffrn_reflns_limit_k_max 19
_diffrn_reflns_limit_k_min -20
_diffrn_reflns_limit_l_max 25
_diffrn_reflns_limit_l_min -22
_diffrn_reflns_number 19405
_diffrn_reflns_theta_full 28.68
_diffrn_reflns_theta_max 28.68
_diffrn_reflns_theta_min 1.81
_exptl_absorpt_coefficient_mu 1.735
_exptl_absorpt_correction_type none
_exptl_crystal_density_diffrn 1.709
_exptl_crystal_density_meas 0
_exptl_crystal_density_method 'not measured'
_exptl_crystal_F_000 2060
_exptl_crystal_size_max 0.40
_exptl_crystal_size_mid 0.40
_exptl_crystal_size_min 0.20
_refine_diff_density_max 1.177
_refine_diff_density_min -0.499
_refine_diff_density_rms 0.091
_refine_ls_extinction_method none
_refine_ls_goodness_of_fit_ref 0.987
_refine_ls_hydrogen_treatment mixed
_refine_ls_matrix_type full
_refine_ls_number_parameters 1045
_refine_ls_number_reflns 16219
_refine_ls_number_restraints 0
_refine_ls_restrained_S_all 0.987
_refine_ls_R_factor_all 0.0571
_refine_ls_R_factor_gt 0.0381
_refine_ls_shift/su_max 0.001
_refine_ls_shift/su_mean 0.000
_refine_ls_structure_factor_coef Fsqd
_refine_ls_weighting_details 'calc w=1/[\s^2^(Fo^2^)+(0.0439P)^2^+0.0000P] where P=(Fo^2^+2Fc^2^)/3'
_refine_ls_weighting_scheme calc
_refine_ls_wR_factor_gt 0.0806
_refine_ls_wR_factor_ref 0.0866
_reflns_number_gt 12508
_reflns_number_total 16219
_reflns_threshold_expression >2sigma(I)
_cod_data_source_file b514910j.txt
_cod_data_source_block struc_[La6(tpen)4(CO3)6(OTF)6]8CH3CN.2H20,_3
_cod_depositor_comments
;
The following automatic conversions were performed:
'_symmetry_cell_setting' value 'Triclinic' changed to 'triclinic'
according to '/home/saulius/struct/CIF-dictionaries/cif_core.dic'
dictionary named 'cif_core.dic' version 2.4.1 from 2010-06-29.

Automatic conversion script
Id: cif_fix_enum 1527 2010-12-29 10:47:43Z saulius 
;
_cod_original_cell_volume 4033.1(14)
_cod_original_sg_symbol_H-M P-1
_cod_database_code 7006870

loop_
_symmetry_equiv_pos_as_xyz
'x, y, z'
'-x, -y, -z'

loop_
_atom_site_label
_atom_site_type_symbol
_atom_site_fract_x
_atom_site_fract_y
_atom_site_fract_z
_atom_site_U_iso_or_equiv
_atom_site_adp_type
_atom_site_occupancy
_atom_site_symmetry_multiplicity
_atom_site_calc_flag
_atom_site_refinement_flags
_atom_site_disorder_assembly
_atom_site_disorder_group
La1 La 0.360762(18) 0.375811(17) 0.219254(12) 0.02708(6) Uani 1 1 d . . .
La2 La 0.637239(17) 0.797076(16) 0.499336(13) 0.02510(6) Uani 1 1 d . . .
La3 La 0.346606(17) 0.462535(16) 0.430976(12) 0.02442(6) Uani 1 1 d . . .
N1 N 0.3038(3) 0.3172(2) 0.05587(19) 0.0342(8) Uani 1 1 d . . .
N2 N 0.2995(3) 0.4796(2) 0.14907(19) 0.0341(8) Uani 1 1 d . . .
N3 N 0.4457(3) 0.2883(3) 0.1601(2) 0.0429(9) Uani 1 1 d . . .
N4 N 0.2268(3) 0.1814(3) 0.1322(2) 0.0400(9) Uani 1 1 d . . .
N5 N 0.5063(3) 0.5189(3) 0.1951(2) 0.0396(9) Uani 1 1 d . . .
N6 N 0.1641(3) 0.3361(3) 0.1890(2) 0.0400(9) Uani 1 1 d . . .
N31 N 0.7060(3) 0.9895(2) 0.5718(2) 0.0342(8) Uani 1 1 d . . .
N32 N 0.7232(2) 0.9206(2) 0.42384(19) 0.0310(8) Uani 1 1 d . . .
N33 N 0.8356(3) 0.9237(3) 0.6186(2) 0.0379(9) Uani 1 1 d . . .
N34 N 0.5143(3) 0.8334(3) 0.5567(2) 0.0352(8) Uani 1 1 d . . .
N35 N 0.5070(3) 0.8132(2) 0.3788(2) 0.0340(8) Uani 1 1 d . . .
N36 N 0.7757(3) 0.7883(3) 0.4429(2) 0.0346(8) Uani 1 1 d . . .
C1 C 0.3815(4) 0.3049(4) 0.0353(3) 0.0465(12) Uani 1 1 d . . .
H1A H 0.4377 0.3672 0.0413 0.056 Uiso 1 1 calc R . .
H1B H 0.3481 0.2636 -0.0201 0.056 Uiso 1 1 calc R . .
C2 C 0.4280(3) 0.2630(3) 0.0833(2) 0.0374(10) Uani 1 1 d . . .
C3 C 0.4573(4) 0.2067(4) 0.0498(3) 0.0545(13) Uani 1 1 d . . .
H3 H 0.4431 0.1896 -0.0038 0.065 Uiso 1 1 calc R . .
C4 C 0.5083(5) 0.1759(4) 0.0972(3) 0.0690(17) Uani 1 1 d . . .
H4 H 0.5304 0.1389 0.0765 0.083 Uiso 1 1 calc R . .
C5 C 0.5255(5) 0.2009(4) 0.1753(3) 0.0686(17) Uani 1 1 d . . .
H5 H 0.5588 0.1805 0.2083 0.082 Uiso 1 1 calc R . .
C6 C 0.4932(4) 0.2562(4) 0.2040(3) 0.0573(15) Uani 1 1 d . . .
H6 H 0.5050 0.2723 0.2571 0.069 Uiso 1 1 calc R . .
C7 C 0.1996(3) 0.2247(3) 0.0168(2) 0.0416(11) Uani 1 1 d . . .
H7A H 0.1846 0.1977 -0.0385 0.050 Uiso 1 1 calc R . .
H7B H 0.1472 0.2378 0.0187 0.050 Uiso 1 1 calc R . .
C8 C 0.1901(3) 0.1510(3) 0.0529(2) 0.0367(10) Uani 1 1 d . . .
C9 C 0.1395(4) 0.0548(3) 0.0063(3) 0.0517(13) Uani 1 1 d . . .
H9 H 0.1143 0.0351 -0.0485 0.062 Uiso 1 1 calc R . .
C10 C 0.1271(5) -0.0106(4) 0.0419(3) 0.0607(15) Uani 1 1 d . . .
H10 H 0.0927 -0.0755 0.0114 0.073 Uiso 1 1 calc R . .
C11 C 0.1652(5) 0.0195(4) 0.1221(3) 0.0617(15) Uani 1 1 d . . .
H11 H 0.1583 -0.0240 0.1473 0.074 Uiso 1 1 calc R . .
C12 C 0.2140(4) 0.1154(4) 0.1649(3) 0.0540(14) Uani 1 1 d . . .
H12 H 0.2397 0.1357 0.2198 0.065 Uiso 1 1 calc R . .
C13 C 0.3923(3) 0.5771(3) 0.1695(3) 0.0413(11) Uani 1 1 d . . .
H13A H 0.4074 0.6186 0.2204 0.050 Uiso 1 1 calc R . .
H13B H 0.3738 0.6030 0.1307 0.050 Uiso 1 1 calc R . .
C14 C 0.4903(4) 0.5833(3) 0.1736(2) 0.0417(11) Uani 1 1 d . . .
C15 C 0.5654(4) 0.6596(4) 0.1622(3) 0.0556(14) Uani 1 1 d . . .
H15 H 0.5514 0.7021 0.1457 0.067 Uiso 1 1 calc R . .
C16 C 0.6598(5) 0.6712(5) 0.1758(3) 0.0752(19) Uani 1 1 d . . .
H16 H 0.7115 0.7224 0.1695 0.090 Uiso 1 1 calc R . .
C17 C 0.6774(4) 0.6046(5) 0.1992(3) 0.0708(17) Uani 1 1 d . . .
H17 H 0.7408 0.6105 0.2085 0.085 Uiso 1 1 calc R . .
C18 C 0.5986(4) 0.5301(4) 0.2080(3) 0.0541(13) Uani 1 1 d . . .
H18 H 0.6101 0.4858 0.2236 0.065 Uiso 1 1 calc R . .
C19 C 0.2278(3) 0.4925(3) 0.1786(3) 0.0388(10) Uani 1 1 d . . .
H19A H 0.1980 0.5195 0.1472 0.047 Uiso 1 1 calc R . .
H19B H 0.2676 0.5382 0.2329 0.047 Uiso 1 1 calc R . .
C20 C 0.1409(3) 0.3998(3) 0.1752(2) 0.0391(11) Uani 1 1 d . . .
C21 C 0.0449(4) 0.3857(4) 0.1628(3) 0.0582(14) Uani 1 1 d . . .
H21 H 0.0319 0.4321 0.1548 0.070 Uiso 1 1 calc R . .
C22 C -0.0325(5) 0.2997(5) 0.1627(4) 0.0744(18) Uani 1 1 d . . .
H22 H -0.0985 0.2873 0.1538 0.089 Uiso 1 1 calc R . .
C23 C -0.0096(4) 0.2339(4) 0.1760(3) 0.0613(15) Uani 1 1 d . . .
H23 H -0.0600 0.1764 0.1765 0.074 Uiso 1 1 calc R . .
C24 C 0.0872(4) 0.2535(4) 0.1886(3) 0.0523(13) Uani 1 1 d . . .
H24 H 0.1016 0.2081 0.1973 0.063 Uiso 1 1 calc R . .
C25 C 0.2951(4) 0.3891(3) 0.0254(2) 0.0379(10) Uani 1 1 d . . .
H25A H 0.2560 0.3595 -0.0316 0.045 Uiso 1 1 calc R . .
H25B H 0.3644 0.4425 0.0371 0.045 Uiso 1 1 calc R . .
C26 C 0.2415(3) 0.4271(3) 0.0614(2) 0.0376(10) Uani 1 1 d . . .
H26A H 0.2336 0.4702 0.0371 0.045 Uiso 1 1 calc R . .
H26B H 0.1721 0.3736 0.0495 0.045 Uiso 1 1 calc R . .
C31 C 0.7684(4) 1.0197(3) 0.6572(2) 0.0414(11) Uani 1 1 d . . .
H31A H 0.7227 0.9849 0.6804 0.050 Uiso 1 1 calc R . .
H31B H 0.7992 1.0878 0.6833 0.050 Uiso 1 1 calc R . .
C32 C 0.8539(3) 1.0012(3) 0.6715(2) 0.0371(10) Uani 1 1 d . . .
C33 C 0.9469(4) 1.0603(4) 0.7403(3) 0.0534(13) Uani 1 1 d . . .
H33 H 0.9597 1.1152 0.7753 0.064 Uiso 1 1 calc R . .
C34 C 1.0192(4) 1.0360(4) 0.7553(3) 0.0591(15) Uani 1 1 d . . .
H34 H 1.0814 1.0744 0.8008 0.071 Uiso 1 1 calc R . .
C35 C 0.9986(4) 0.9541(4) 0.7024(3) 0.0552(14) Uani 1 1 d . . .
H35 H 1.0453 0.9352 0.7122 0.066 Uiso 1 1 calc R . .
C36 C 0.9072(4) 0.9016(3) 0.6347(3) 0.0458(12) Uani 1 1 d . . .
H36 H 0.8943 0.8477 0.5982 0.055 Uiso 1 1 calc R . .
C37 C 0.6150(4) 0.9970(3) 0.5623(3) 0.0419(11) Uani 1 1 d . . .
H37A H 0.5809 0.9882 0.5078 0.050 Uiso 1 1 calc R . .
H37B H 0.6393 1.0610 0.5957 0.050 Uiso 1 1 calc R . .
C38 C 0.5365(3) 0.9230(3) 0.5837(2) 0.0359(10) Uani 1 1 d . . .
C39 C 0.4890(4) 0.9464(4) 0.6267(3) 0.0468(12) Uani 1 1 d . . .
H39 H 0.5079 1.0097 0.6460 0.056 Uiso 1 1 calc R . .
C40 C 0.4137(4) 0.8762(4) 0.6411(3) 0.0566(14) Uani 1 1 d . . .
H40 H 0.3798 0.8907 0.6690 0.068 Uiso 1 1 calc R . .
C41 C 0.3899(4) 0.7843(4) 0.6132(3) 0.0533(13) Uani 1 1 d . . .
H41 H 0.3391 0.7350 0.6217 0.064 Uiso 1 1 calc R . .
C42 C 0.4422(3) 0.7660(3) 0.5724(3) 0.0410(11) Uani 1 1 d . . .
H42 H 0.4267 0.7037 0.5549 0.049 Uiso 1 1 calc R . .
C43 C 0.6510(3) 0.8651(3) 0.3386(2) 0.0365(10) Uani 1 1 d . . .
H43A H 0.6527 0.8087 0.3206 0.044 Uiso 1 1 calc R . .
H43B H 0.6752 0.9046 0.3085 0.044 Uiso 1 1 calc R . .
C44 C 0.5399(3) 0.8335(3) 0.3223(2) 0.0303(9) Uani 1 1 d . . .
C45 C 0.4743(4) 0.8227(3) 0.2504(3) 0.0428(11) Uani 1 1 d . . .
H45 H 0.4991 0.8381 0.2127 0.051 Uiso 1 1 calc R . .
C46 C 0.3716(4) 0.7887(3) 0.2360(3) 0.0465(12) Uani 1 1 d . . .
H46 H 0.3260 0.7802 0.1880 0.056 Uiso 1 1 calc R . .
C47 C 0.3374(3) 0.7678(3) 0.2933(3) 0.0464(12) Uani 1 1 d . . .
H47 H 0.2685 0.7451 0.2849 0.056 Uiso 1 1 calc R . .
C48 C 0.4071(3) 0.7809(3) 0.3637(3) 0.0401(11) Uani 1 1 d . . .
H48 H 0.3837 0.7668 0.4024 0.048 Uiso 1 1 calc R . .
C49 C 0.8280(3) 0.9442(3) 0.4339(3) 0.0386(11) Uani 1 1 d . . .
H49A H 0.8779 0.9912 0.4869 0.046 Uiso 1 1 calc R . .
H49B H 0.8469 0.9736 0.3967 0.046 Uiso 1 1 calc R . .
C50 C 0.8360(3) 0.8587(3) 0.4217(2) 0.0334(10) Uani 1 1 d . . .
C51 C 0.9042(4) 0.8540(4) 0.3927(3) 0.0498(13) Uani 1 1 d . . .
H51 H 0.9445 0.9032 0.3780 0.060 Uiso 1 1 calc R . .
C52 C 0.9126(4) 0.7765(4) 0.3856(4) 0.0658(16) Uani 1 1 d . . .
H52 H 0.9598 0.7733 0.3674 0.079 Uiso 1 1 calc R . .
C53 C 0.8500(4) 0.7027(4) 0.4060(3) 0.0566(14) Uani 1 1 d . . .
H53 H 0.8537 0.6490 0.4012 0.068 Uiso 1 1 calc R . .
C54 C 0.7823(4) 0.7114(4) 0.4335(3) 0.0450(12) Uani 1 1 d . . .
H54 H 0.7392 0.6616 0.4463 0.054 Uiso 1 1 calc R . .
C55 C 0.7716(3) 1.0552(3) 0.5395(3) 0.0411(11) Uani 1 1 d . . .
H55A H 0.8419 1.0699 0.5626 0.049 Uiso 1 1 calc R . .
H55B H 0.7754 1.1152 0.5544 0.049 Uiso 1 1 calc R . .
C56 C 0.7285(3) 1.0115(3) 0.4504(3) 0.0386(10) Uani 1 1 d . . .
H56A H 0.6590 0.9987 0.4272 0.046 Uiso 1 1 calc R . .
H56B H 0.7725 1.0572 0.4318 0.046 Uiso 1 1 calc R . .
C201 C 0.4725(3) 0.6051(3) 0.3743(2) 0.0291(9) Uani 1 1 d . . .
O201 O 0.3977(2) 0.51858(18) 0.32397(15) 0.0291(6) Uani 1 1 d . . .
O202 O 0.5504(2) 0.6611(2) 0.36450(16) 0.0361(7) Uani 1 1 d . . .
O203 O 0.4640(2) 0.63388(18) 0.43990(15) 0.0292(6) Uani 1 1 d . . .
C202 C 0.4367(3) 0.5420(3) 0.6028(2) 0.0290(9) Uani 1 1 d . . .
O211 O 0.4855(2) 0.5259(2) 0.56284(15) 0.0311(6) Uani 1 1 d . . .
O212 O 0.3458(2) 0.5211(2) 0.56141(16) 0.0420(8) Uani 1 1 d . . .
O213 O 0.4776(2) 0.5764(2) 0.67763(15) 0.0389(7) Uani 1 1 d . . .
C203 C 0.3225(3) 0.2771(3) 0.3730(2) 0.0283(9) Uani 1 1 d . . .
O221 O 0.3153(2) 0.30553(19) 0.43875(15) 0.0284(6) Uani 1 1 d . . .
O222 O 0.3030(2) 0.31386(19) 0.32102(15) 0.0308(6) Uani 1 1 d . . .
O223 O 0.3468(2) 0.2165(2) 0.36320(16) 0.0381(7) Uani 1 1 d . . .
N104 N 0.1383(3) 0.3484(3) 0.3984(3) 0.0543(11) Uani 1 1 d . . .
C61 C 0.0545(4) 0.3127(4) 0.3880(3) 0.0590(14) Uani 1 1 d . . .
C62 C -0.0543(5) 0.2677(6) 0.3754(5) 0.120(3) Uani 1 1 d . . .
H10J H -0.0851 0.2935 0.3443 0.181 Uiso 1 1 calc R . .
H10K H -0.0583 0.2804 0.4256 0.181 Uiso 1 1 calc R . .
H10L H -0.0914 0.1994 0.3481 0.181 Uiso 1 1 calc R . .
O1 O 0.2388(3) 0.5361(3) 0.3862(2) 0.0562(9) Uani 1 1 d . . .
H1O H 0.1602 0.5289 0.3871 0.050 Uiso 1 1 d . . .
H2O H 0.2579 0.5521 0.4383 0.050 Uiso 1 1 d . . .
S1 S 0.72513(10) -0.01786(10) 0.18168(8) 0.0538(3) Uani 1 1 d . . .
F1S1 F 0.5938(4) 0.0300(4) 0.1831(3) 0.1245(16) Uani 1 1 d . . .
F2S1 F 0.7241(4) 0.1313(3) 0.1686(3) 0.1322(18) Uani 1 1 d . . .
F3S1 F 0.6031(3) 0.0015(3) 0.0724(2) 0.1067(14) Uani 1 1 d . . .
O1S1 O 0.6438(3) -0.1163(3) 0.1558(2) 0.0691(11) Uani 1 1 d . . .
O2S1 O 0.7772(3) 0.0322(3) 0.2657(2) 0.0796(12) Uani 1 1 d . . .
O3S1 O 0.7934(3) 0.0004(4) 0.1425(3) 0.0949(15) Uani 1 1 d . . .
C1S C 0.6598(5) 0.0387(5) 0.1492(4) 0.0723(17) Uani 1 1 d . . .
S2 S 0.12017(11) 0.65942(12) 0.41321(9) 0.0600(4) Uani 1 1 d . . .
F1S2 F -0.0588(3) 0.5927(3) 0.2985(3) 0.1108(14) Uani 1 1 d . . .
F2S2 F 0.0530(4) 0.5830(4) 0.2616(3) 0.1354(18) Uani 1 1 d . . .
F3S2 F 0.0702(3) 0.7181(3) 0.3020(2) 0.1055(14) Uani 1 1 d . . .
O1S2 O 0.2238(3) 0.7142(3) 0.4198(3) 0.0878(14) Uani 1 1 d . . .
O2S2 O 0.0911(4) 0.7098(3) 0.4602(3) 0.0859(13) Uani 1 1 d . . .
O3S2 O 0.0881(4) 0.5644(3) 0.4130(3) 0.0997(16) Uani 1 1 d . . .
C2S C 0.0421(5) 0.6359(5) 0.3140(4) 0.0721(17) Uani 1 1 d . . .
S3 S 0.04655(12) 0.74308(10) 0.10126(8) 0.0601(4) Uani 1 1 d . . .
F1S3 F -0.0341(3) 0.5667(2) 0.0100(2) 0.0922(12) Uani 1 1 d . . .
F2S3 F 0.1274(3) 0.6610(3) 0.0421(3) 0.1161(15) Uani 1 1 d . . .
F3S3 F 0.0789(4) 0.6111(3) 0.1254(2) 0.1120(15) Uani 1 1 d . . .
O1S3 O -0.0398(4) 0.7047(3) 0.1233(3) 0.0946(14) Uani 1 1 d . . .
O2S3 O 0.0247(4) 0.7655(3) 0.0323(2) 0.0850(14) Uani 1 1 d . . .
O3S3 O 0.1467(3) 0.8123(3) 0.1652(2) 0.0856(13) Uani 1 1 d . . .
C3S C 0.0540(5) 0.6402(4) 0.0692(3) 0.0616(15) Uani 1 1 d . . .
N111 N 0.6234(7) 0.4198(6) 0.0320(5) 0.126(3) Uani 1 1 d . . .
C101 C 0.6929(8) 0.4187(7) 0.0661(6) 0.111(3) Uani 1 1 d . . .
C102 C 0.7794(8) 0.4179(9) 0.1085(6) 0.200(6) Uani 1 1 d . . .
H10A H 0.8290 0.4782 0.1524 0.301 Uiso 1 1 calc R . .
H10B H 0.8115 0.4087 0.0744 0.301 Uiso 1 1 calc R . .
H10C H 0.7569 0.3663 0.1278 0.301 Uiso 1 1 calc R . .
N112 N 0.3594(11) 0.8035(10) 0.0356(9) 0.209(6) Uani 1 1 d . . .
C103 C 0.3318(10) 0.8567(10) 0.0480(8) 0.146(5) Uani 1 1 d . . .
C104 C 0.3057(11) 0.9189(9) 0.0729(10) 0.245(10) Uani 1 1 d . . .
H10D H 0.2695 0.9271 0.0281 0.368 Uiso 1 1 calc R . .
H10E H 0.3679 0.9800 0.1089 0.368 Uiso 1 1 calc R . .
H10F H 0.2612 0.8936 0.0991 0.368 Uiso 1 1 calc R . .
N113 N 0.2016(10) 0.6455(9) 0.7182(8) 0.220(6) Uani 1 1 d . . .
C105 C 0.1817(9) 0.5911(10) 0.6579(9) 0.163(5) Uani 1 1 d . . .
C106 C 0.1537(7) 0.5313(7) 0.5821(6) 0.121(3) Uani 1 1 d . . .
H10G H 0.1822 0.4927 0.5866 0.182 Uiso 1 1 calc R . .
H10H H 0.1807 0.5702 0.5530 0.182 Uiso 1 1 calc R . .
H10I H 0.0789 0.4901 0.5549 0.182 Uiso 1 1 calc R . .

loop_
_atom_site_aniso_label
_atom_site_aniso_U_11
_atom_site_aniso_U_22
_atom_site_aniso_U_33
_atom_site_aniso_U_23
_atom_site_aniso_U_13
_atom_site_aniso_U_12
La1 0.03283(12) 0.02552(14) 0.02295(11) 0.00876(9) 0.01081(9) 0.01669(10)
La2 0.02837(12) 0.02013(13) 0.02732(11) 0.00968(9) 0.01105(9) 0.01375(10)
La3 0.02546(11) 0.02377(13) 0.02517(11) 0.00919(9) 0.00990(9) 0.01470(10)
N1 0.044(2) 0.032(2) 0.0262(17) 0.0117(15) 0.0131(15) 0.0213(17)
N2 0.040(2) 0.030(2) 0.0290(17) 0.0097(15) 0.0111(15) 0.0194(17)
N3 0.055(2) 0.050(3) 0.0311(19) 0.0104(18) 0.0169(17) 0.036(2)
N4 0.056(2) 0.028(2) 0.036(2) 0.0123(17) 0.0193(18) 0.0231(19)
N5 0.041(2) 0.033(2) 0.038(2) 0.0143(17) 0.0169(17) 0.0159(18)
N6 0.036(2) 0.039(2) 0.044(2) 0.0167(18) 0.0156(17) 0.0207(18)
N31 0.039(2) 0.025(2) 0.0378(19) 0.0104(16) 0.0149(16) 0.0182(16)
N32 0.0283(17) 0.029(2) 0.0361(18) 0.0145(16) 0.0127(14) 0.0154(15)
N33 0.035(2) 0.029(2) 0.040(2) 0.0084(17) 0.0086(16) 0.0156(17)
N34 0.042(2) 0.032(2) 0.040(2) 0.0144(17) 0.0187(16) 0.0250(18)
N35 0.0345(19) 0.031(2) 0.040(2) 0.0158(17) 0.0150(16) 0.0199(16)
N36 0.038(2) 0.034(2) 0.0373(19) 0.0142(17) 0.0177(16) 0.0225(17)
C1 0.065(3) 0.062(3) 0.032(2) 0.021(2) 0.028(2) 0.043(3)
C2 0.039(2) 0.038(3) 0.035(2) 0.011(2) 0.0152(19) 0.023(2)
C3 0.075(4) 0.059(4) 0.041(3) 0.014(3) 0.028(3) 0.044(3)
C4 0.097(5) 0.082(5) 0.065(4) 0.023(3) 0.037(3) 0.075(4)
C5 0.100(5) 0.087(5) 0.046(3) 0.022(3) 0.020(3) 0.077(4)
C6 0.085(4) 0.075(4) 0.032(2) 0.016(3) 0.018(3) 0.063(3)
C7 0.046(3) 0.034(3) 0.032(2) 0.010(2) 0.0075(19) 0.019(2)
C8 0.040(2) 0.030(3) 0.034(2) 0.009(2) 0.0128(19) 0.017(2)
C9 0.065(3) 0.037(3) 0.037(3) 0.005(2) 0.013(2) 0.023(3)
C10 0.088(4) 0.027(3) 0.053(3) 0.010(2) 0.024(3) 0.027(3)
C11 0.093(4) 0.038(3) 0.059(3) 0.028(3) 0.035(3) 0.035(3)
C12 0.082(4) 0.037(3) 0.040(3) 0.014(2) 0.025(3) 0.031(3)
C13 0.054(3) 0.028(3) 0.038(2) 0.016(2) 0.015(2) 0.021(2)
C14 0.044(3) 0.034(3) 0.030(2) 0.008(2) 0.0141(19) 0.012(2)
C15 0.064(3) 0.041(3) 0.048(3) 0.023(2) 0.025(3) 0.016(3)
C16 0.054(4) 0.066(4) 0.067(4) 0.022(3) 0.031(3) 0.004(3)
C17 0.045(3) 0.078(5) 0.068(4) 0.018(3) 0.024(3) 0.021(3)
C18 0.044(3) 0.053(3) 0.055(3) 0.016(3) 0.022(2) 0.020(3)
C19 0.049(3) 0.038(3) 0.035(2) 0.011(2) 0.015(2) 0.031(2)
C20 0.041(2) 0.045(3) 0.035(2) 0.015(2) 0.0154(19) 0.026(2)
C21 0.052(3) 0.067(4) 0.074(4) 0.033(3) 0.029(3) 0.041(3)
C22 0.049(3) 0.090(5) 0.097(5) 0.044(4) 0.034(3) 0.041(4)
C23 0.046(3) 0.061(4) 0.070(4) 0.029(3) 0.026(3) 0.021(3)
C24 0.047(3) 0.054(3) 0.060(3) 0.029(3) 0.024(2) 0.027(3)
C25 0.049(3) 0.034(3) 0.028(2) 0.0128(19) 0.0124(19) 0.023(2)
C26 0.048(3) 0.034(3) 0.028(2) 0.0125(19) 0.0094(19) 0.024(2)
C31 0.047(3) 0.029(3) 0.038(2) 0.004(2) 0.013(2) 0.019(2)
C32 0.037(2) 0.029(3) 0.037(2) 0.012(2) 0.0131(19) 0.014(2)
C33 0.048(3) 0.051(3) 0.039(3) 0.005(2) 0.011(2) 0.020(3)
C34 0.043(3) 0.067(4) 0.040(3) 0.010(3) 0.005(2) 0.021(3)
C35 0.039(3) 0.060(4) 0.057(3) 0.022(3) 0.010(2) 0.026(3)
C36 0.044(3) 0.041(3) 0.046(3) 0.013(2) 0.013(2) 0.024(2)
C37 0.052(3) 0.031(3) 0.055(3) 0.015(2) 0.025(2) 0.031(2)
C38 0.042(2) 0.039(3) 0.036(2) 0.016(2) 0.0150(19) 0.029(2)
C39 0.058(3) 0.045(3) 0.054(3) 0.018(2) 0.028(2) 0.038(3)
C40 0.071(4) 0.070(4) 0.061(3) 0.029(3) 0.043(3) 0.052(3)
C41 0.051(3) 0.065(4) 0.057(3) 0.029(3) 0.031(3) 0.033(3)
C42 0.044(3) 0.037(3) 0.046(3) 0.018(2) 0.022(2) 0.024(2)
C43 0.040(2) 0.041(3) 0.036(2) 0.019(2) 0.0215(19) 0.023(2)
C44 0.037(2) 0.024(2) 0.035(2) 0.0151(18) 0.0156(18) 0.0197(19)
C45 0.049(3) 0.047(3) 0.036(2) 0.018(2) 0.013(2) 0.030(2)
C46 0.043(3) 0.051(3) 0.041(3) 0.019(2) 0.006(2) 0.027(2)
C47 0.032(2) 0.044(3) 0.058(3) 0.016(2) 0.013(2) 0.021(2)
C48 0.042(3) 0.038(3) 0.044(3) 0.017(2) 0.019(2) 0.023(2)
C49 0.031(2) 0.036(3) 0.048(3) 0.020(2) 0.019(2) 0.016(2)
C50 0.028(2) 0.034(3) 0.036(2) 0.0128(19) 0.0128(17) 0.0167(19)
C51 0.042(3) 0.043(3) 0.070(3) 0.025(3) 0.031(3) 0.022(2)
C52 0.059(3) 0.071(4) 0.096(5) 0.036(4) 0.051(3) 0.043(3)
C53 0.066(3) 0.046(3) 0.085(4) 0.030(3) 0.042(3) 0.042(3)
C54 0.055(3) 0.041(3) 0.050(3) 0.022(2) 0.028(2) 0.029(2)
C55 0.042(3) 0.020(2) 0.056(3) 0.013(2) 0.021(2) 0.014(2)
C56 0.042(2) 0.029(3) 0.051(3) 0.023(2) 0.022(2) 0.020(2)
C201 0.033(2) 0.024(2) 0.030(2) 0.0103(18) 0.0092(17) 0.0172(19)
O201 0.0341(15) 0.0215(15) 0.0274(14) 0.0084(12) 0.0092(12) 0.0146(13)
O202 0.0360(16) 0.0277(17) 0.0375(16) 0.0098(13) 0.0194(13) 0.0113(13)
O203 0.0366(15) 0.0231(16) 0.0270(14) 0.0071(12) 0.0142(12) 0.0161(13)
C202 0.035(2) 0.028(2) 0.030(2) 0.0108(18) 0.0154(17) 0.0203(19)
O211 0.0298(14) 0.0374(17) 0.0263(14) 0.0091(13) 0.0105(11) 0.0204(13)
O212 0.0348(16) 0.062(2) 0.0335(16) 0.0119(15) 0.0137(13) 0.0325(16)
O213 0.0404(17) 0.051(2) 0.0273(15) 0.0095(14) 0.0134(13) 0.0291(15)
C203 0.0255(19) 0.022(2) 0.030(2) 0.0079(17) 0.0097(16) 0.0099(17)
O221 0.0397(15) 0.0256(15) 0.0260(13) 0.0121(12) 0.0164(12) 0.0200(13)
O222 0.0375(15) 0.0256(16) 0.0282(14) 0.0122(12) 0.0115(12) 0.0173(13)
O223 0.0527(19) 0.0402(19) 0.0344(16) 0.0139(14) 0.0191(14) 0.0341(16)
N104 0.040(2) 0.050(3) 0.075(3) 0.027(2) 0.025(2) 0.024(2)
C61 0.046(3) 0.055(4) 0.058(3) 0.011(3) 0.017(3) 0.022(3)
C62 0.044(4) 0.135(7) 0.117(6) -0.003(5) 0.036(4) 0.021(4)
O1 0.052(2) 0.065(2) 0.076(2) 0.036(2) 0.0278(18) 0.0449(19)
S1 0.0477(7) 0.0577(9) 0.0509(7) 0.0257(7) 0.0204(6) 0.0236(7)
F1S1 0.124(4) 0.160(4) 0.131(4) 0.038(3) 0.061(3) 0.109(4)
F2S1 0.136(4) 0.061(3) 0.157(5) 0.034(3) 0.022(3) 0.047(3)
F3S1 0.130(3) 0.110(3) 0.071(3) 0.032(2) 0.007(2) 0.079(3)
O1S1 0.079(3) 0.049(2) 0.062(2) 0.0191(19) 0.023(2) 0.026(2)
O2S1 0.074(3) 0.074(3) 0.055(2) 0.017(2) 0.014(2) 0.025(2)
O3S1 0.077(3) 0.126(4) 0.105(4) 0.056(3) 0.060(3) 0.056(3)
C1S 0.075(4) 0.061(5) 0.073(4) 0.019(3) 0.023(3) 0.037(4)
S2 0.0576(8) 0.0757(11) 0.0749(9) 0.0409(8) 0.0403(7) 0.0453(8)
F1S2 0.065(3) 0.111(3) 0.110(3) 0.022(3) 0.015(2) 0.034(2)
F2S2 0.176(5) 0.143(4) 0.087(3) 0.007(3) 0.058(3) 0.099(4)
F3S2 0.128(4) 0.105(3) 0.093(3) 0.061(3) 0.041(3) 0.065(3)
O1S2 0.051(2) 0.113(4) 0.103(3) 0.050(3) 0.040(2) 0.041(3)
O2S2 0.101(3) 0.116(4) 0.077(3) 0.039(3) 0.056(3) 0.074(3)
O3S2 0.111(4) 0.100(4) 0.166(5) 0.095(4) 0.089(4) 0.081(3)
C2S 0.068(4) 0.069(4) 0.078(4) 0.018(4) 0.035(3) 0.037(4)
S3 0.0653(9) 0.0432(9) 0.0553(8) 0.0052(7) 0.0109(7) 0.0308(7)
F1S3 0.078(2) 0.047(2) 0.101(3) -0.0085(19) -0.006(2) 0.0352(18)
F2S3 0.101(3) 0.112(4) 0.149(4) 0.028(3) 0.068(3) 0.066(3)
F3S3 0.161(4) 0.101(3) 0.090(3) 0.045(3) 0.025(3) 0.096(3)
O1S3 0.083(3) 0.108(4) 0.091(3) 0.018(3) 0.044(3) 0.054(3)
O2S3 0.108(3) 0.050(3) 0.081(3) 0.027(2) 0.013(3) 0.044(2)
O3S3 0.074(3) 0.058(3) 0.073(3) -0.008(2) 0.002(2) 0.028(2)
C3S 0.063(4) 0.054(4) 0.060(3) 0.018(3) 0.010(3) 0.036(3)
N111 0.130(7) 0.121(6) 0.139(7) 0.075(6) 0.069(6) 0.060(6)
C101 0.095(7) 0.121(7) 0.101(7) 0.051(6) 0.042(6) 0.045(6)
C102 0.142(10) 0.241(15) 0.134(10) 0.024(9) -0.012(8) 0.101(10)
N112 0.184(11) 0.209(13) 0.223(13) 0.043(10) 0.113(10) 0.100(10)
C103 0.122(9) 0.146(12) 0.150(10) 0.060(9) 0.088(8) 0.041(8)
C104 0.264(17) 0.183(13) 0.49(3) 0.197(17) 0.30(2) 0.162(13)
N113 0.171(11) 0.161(11) 0.206(14) 0.024(9) 0.039(10) 0.044(9)
C105 0.104(8) 0.127(12) 0.178(14) 0.062(10) 0.060(10) 0.004(8)
C106 0.112(7) 0.117(8) 0.180(10) 0.078(8) 0.087(8) 0.073(6)

loop_
_atom_type_symbol
_atom_type_description
_atom_type_scat_dispersion_real
_atom_type_scat_dispersion_imag
_atom_type_scat_source
C C 0.0033 0.0016 'International Tables Vol C Tables 4.2.6.8 and 6.1.1.4'
H H 0.0000 0.0000 'International Tables Vol C Tables 4.2.6.8 and 6.1.1.4'
N N 0.0061 0.0033 'International Tables Vol C Tables 4.2.6.8 and 6.1.1.4'
O O 0.0106 0.0060 'International Tables Vol C Tables 4.2.6.8 and 6.1.1.4'
F F 0.0171 0.0103 'International Tables Vol C Tables 4.2.6.8 and 6.1.1.4'
S S 0.1246 0.1234 'International Tables Vol C Tables 4.2.6.8 and 6.1.1.4'
La La -0.2871 2.4523 'International Tables Vol C Tables 4.2.6.8 and 6.1.1.4'

loop_
_geom_angle_atom_site_label_1
_geom_angle_atom_site_label_2
_geom_angle_atom_site_label_3
_geom_angle
_geom_angle_site_symmetry_1
_geom_angle_site_symmetry_3
_geom_angle_publ_flag
O213 La1 O201 77.76(10) 2_666 . ?
O213 La1 O222 77.00(9) 2_666 . ?
O201 La1 O222 73.85(9) . . ?
O213 La1 N5 76.53(11) 2_666 . ?
O201 La1 N5 80.34(11) . . ?
O222 La1 N5 146.23(10) . . ?
O213 La1 N3 70.65(11) 2_666 . ?
O201 La1 N3 145.39(10) . . ?
O222 La1 N3 111.25(10) . . ?
N5 La1 N3 78.90(12) . . ?
O213 La1 N6 143.83(10) 2_666 . ?
O201 La1 N6 77.86(11) . . ?
O222 La1 N6 70.80(10) . . ?
N5 La1 N6 124.61(12) . . ?
N3 La1 N6 136.71(12) . . ?
O213 La1 N4 115.26(12) 2_666 . ?
O201 La1 N4 146.22(10) . . ?
O222 La1 N4 78.94(10) . . ?
N5 La1 N4 131.86(11) . . ?
N3 La1 N4 64.16(12) . . ?
N6 La1 N4 74.51(12) . . ?
O213 La1 N2 131.88(11) 2_666 . ?
O201 La1 N2 70.07(9) . . ?
O222 La1 N2 124.11(10) . . ?
N5 La1 N2 63.76(11) . . ?
N3 La1 N2 122.81(10) . . ?
N6 La1 N2 61.00(11) . . ?
N4 La1 N2 111.36(11) . . ?
O213 La1 N1 127.75(10) 2_666 . ?
O201 La1 N1 135.12(9) . . ?
O222 La1 N1 140.59(10) . . ?
N5 La1 N1 73.08(11) . . ?
N3 La1 N1 62.54(11) . . ?
N6 La1 N1 88.21(11) . . ?
N4 La1 N1 63.15(11) . . ?
N2 La1 N1 65.90(10) . . ?
O213 La1 La3 73.11(7) 2_666 . ?
O201 La1 La3 36.38(6) . . ?
O222 La1 La3 37.50(6) . . ?
N5 La1 La3 113.59(9) . . ?
N3 La1 La3 137.31(8) . . ?
N6 La1 La3 71.38(9) . . ?
N4 La1 La3 114.47(8) . . ?
N2 La1 La3 98.16(7) . . ?
N1 La1 La3 158.82(7) . . ?
O221 La2 O203 76.81(9) 2_666 . ?
O221 La2 O202 87.31(9) 2_666 . ?
O203 La2 O202 51.10(9) . . ?
O221 La2 O223 50.75(9) 2_666 2_666 ?
O203 La2 O223 86.73(10) . 2_666 ?
O202 La2 O223 128.38(9) . 2_666 ?
O221 La2 N34 110.97(9) 2_666 . ?
O203 La2 N34 76.27(10) . . ?
O202 La2 N34 118.94(10) . . ?
O223 La2 N34 65.38(10) 2_666 . ?
O221 La2 N36 75.62(9) 2_666 . ?
O203 La2 N36 111.04(10) . . ?
O202 La2 N36 65.66(10) . . ?
O223 La2 N36 118.25(10) 2_666 . ?
N34 La2 N36 171.52(11) . . ?
O221 La2 N33 74.18(10) 2_666 . ?
O203 La2 N33 148.84(10) . . ?
O202 La2 N33 137.15(11) . . ?
O223 La2 N33 66.12(10) 2_666 . ?
N34 La2 N33 103.80(11) . . ?
N36 La2 N33 72.35(11) . . ?
O221 La2 N35 150.54(10) 2_666 . ?
O203 La2 N35 75.99(10) . . ?
O202 La2 N35 66.77(10) . . ?
O223 La2 N35 137.68(10) 2_666 . ?
N34 La2 N35 73.02(10) . . ?
N36 La2 N35 104.03(10) . . ?
N33 La2 N35 134.51(11) . . ?
O221 La2 N32 134.29(9) 2_666 . ?
O203 La2 N32 128.43(9) . . ?
O202 La2 N32 85.42(10) . . ?
O223 La2 N32 144.22(10) 2_666 . ?
N34 La2 N32 111.97(10) . . ?
N36 La2 N32 60.32(10) . . ?
N33 La2 N32 81.12(10) . . ?
N35 La2 N32 60.26(10) . . ?
O221 La2 N31 128.06(10) 2_666 . ?
O203 La2 N31 136.17(10) . . ?
O202 La2 N31 143.49(10) . . ?
O223 La2 N31 86.64(10) 2_666 . ?
N34 La2 N31 61.67(11) . . ?
N36 La2 N31 110.20(11) . . ?
N33 La2 N31 60.46(11) . . ?
N35 La2 N31 80.33(11) . . ?
N32 La2 N31 64.00(10) . . ?
O221 La2 C201 80.99(10) 2_666 . ?
O203 La2 C201 26.24(9) . . ?
O202 La2 C201 24.87(9) . . ?
O223 La2 C201 108.55(11) 2_666 . ?
N34 La2 C201 98.64(11) . . ?
N36 La2 C201 87.52(11) . . ?
N33 La2 C201 151.12(11) . . ?
N35 La2 C201 69.60(11) . . ?
N32 La2 C201 107.10(10) . . ?
N31 La2 C201 148.21(11) . . ?
O221 La2 C203 25.81(10) 2_666 2_666 ?
O203 La2 C203 80.96(10) . 2_666 ?
O202 La2 C203 108.85(10) . 2_666 ?
O223 La2 C203 24.94(10) 2_666 2_666 ?
N34 La2 C203 87.73(11) . 2_666 ?
N36 La2 C203 97.55(11) . 2_666 ?
N33 La2 C203 67.96(11) . 2_666 ?
N35 La2 C203 152.80(10) . 2_666 ?
N32 La2 C203 146.80(10) . 2_666 ?
N31 La2 C203 107.65(11) . 2_666 ?
C201 La2 C203 95.33(11) . 2_666 ?
O211 La3 O212 52.47(9) . . ?
O211 La3 O221 81.66(10) . . ?
O212 La3 O221 94.78(10) . . ?
O211 La3 O203 81.27(10) . . ?
O212 La3 O203 91.96(10) . . ?
O221 La3 O203 152.26(9) . . ?
O211 La3 O211 62.86(10) . 2_666 ?
O212 La3 O211 115.31(9) . 2_666 ?
O221 La3 O211 76.29(9) . 2_666 ?
O203 La3 O211 76.50(9) . 2_666 ?
O211 La3 O201 118.43(9) . . ?
O212 La3 O201 142.58(10) . . ?
O221 La3 O201 121.19(9) . . ?
O203 La3 O201 51.55(9) . . ?
O211 La3 O201 68.77(9) 2_666 . ?
O211 La3 O222 119.37(9) . . ?
O212 La3 O222 145.14(10) . . ?
O221 La3 O222 51.46(8) . . ?
O203 La3 O222 121.79(9) . . ?
O211 La3 O222 69.59(9) 2_666 . ?
O201 La3 O222 72.26(8) . . ?
O211 La3 O1 125.62(11) . . ?
O212 La3 O1 83.61(11) . . ?
O221 La3 O1 138.93(10) . . ?
O203 La3 O1 68.56(10) . . ?
O211 La3 O1 140.88(10) 2_666 . ?
O201 La3 O1 75.83(10) . . ?
O222 La3 O1 114.97(10) . . ?
O211 La3 N104 122.45(11) . . ?
O212 La3 N104 78.27(12) . . ?
O221 La3 N104 74.06(11) . . ?
O203 La3 N104 133.68(11) . . ?
O211 La3 N104 148.33(11) 2_666 . ?
O201 La3 N104 118.84(11) . . ?
O222 La3 N104 83.25(12) . . ?
O1 La3 N104 65.41(12) . . ?
O211 La3 C202 26.50(10) . . ?
O212 La3 C202 25.97(10) . . ?
O221 La3 C202 88.00(11) . . ?
O203 La3 C202 86.39(11) . . ?
O211 La3 C202 89.35(10) 2_666 . ?
O201 La3 C202 135.30(10) . . ?
O222 La3 C202 137.01(10) . . ?
O1 La3 C202 105.07(12) . . ?
N104 La3 C202 100.43(13) . . ?
O211 La3 C203 97.03(11) . . ?
O212 La3 C203 121.03(11) . . ?
O221 La3 C203 26.32(9) . . ?
O203 La3 C203 137.02(10) . . ?
O211 La3 C203 65.15(10) 2_666 . ?
O201 La3 C203 95.03(10) . . ?
O222 La3 C203 26.40(9) . . ?
O1 La3 C203 135.83(12) . . ?
N104 La3 C203 83.26(12) . . ?
C202 La3 C203 110.87(11) . . ?
O211 La3 C201 96.34(11) . . ?
O212 La3 C201 118.43(12) . . ?
O221 La3 C201 136.44(10) . . ?
O203 La3 C201 26.57(10) . . ?
O211 La3 C201 64.69(10) 2_666 . ?
O201 La3 C201 26.29(10) . . ?
O222 La3 C201 95.29(10) . . ?
O1 La3 C201 76.21(11) . . ?
N104 La3 C201 136.31(12) . . ?
C202 La3 C201 109.29(12) . . ?
C203 La3 C201 113.47(11) . . ?
C7 N1 C1 110.2(4) . . ?
C7 N1 C25 108.2(3) . . ?
C1 N1 C25 108.0(3) . . ?
C7 N1 La1 107.8(2) . . ?
C1 N1 La1 111.7(2) . . ?
C25 N1 La1 110.9(2) . . ?
C19 N2 C13 107.7(3) . . ?
C19 N2 C26 107.4(3) . . ?
C13 N2 C26 111.0(3) . . ?
C19 N2 La1 110.2(2) . . ?
C13 N2 La1 110.0(2) . . ?
C26 N2 La1 110.5(2) . . ?
C6 N3 C2 117.3(4) . . ?
C6 N3 La1 120.2(3) . . ?
C2 N3 La1 121.7(3) . . ?
C12 N4 C8 117.5(4) . . ?
C12 N4 La1 122.4(3) . . ?
C8 N4 La1 118.7(3) . . ?
C18 N5 C14 118.5(4) . . ?
C18 N5 La1 120.5(3) . . ?
C14 N5 La1 120.9(3) . . ?
C20 N6 C24 117.1(4) . . ?
C20 N6 La1 120.5(3) . . ?
C24 N6 La1 122.4(3) . . ?
C37 N31 C31 109.0(3) . . ?
C37 N31 C55 108.8(3) . . ?
C31 N31 C55 109.1(3) . . ?
C37 N31 La2 109.9(2) . . ?
C31 N31 La2 106.9(2) . . ?
C55 N31 La2 113.0(2) . . ?
C49 N32 C56 108.8(3) . . ?
C49 N32 C43 108.7(3) . . ?
C56 N32 C43 109.6(3) . . ?
C49 N32 La2 112.5(2) . . ?
C56 N32 La2 112.8(2) . . ?
C43 N32 La2 104.4(2) . . ?
C36 N33 C32 118.2(4) . . ?
C36 N33 La2 122.2(3) . . ?
C32 N33 La2 118.2(3) . . ?
C42 N34 C38 117.2(4) . . ?
C42 N34 La2 120.4(3) . . ?
C38 N34 La2 121.2(3) . . ?
C48 N35 C44 117.9(4) . . ?
C48 N35 La2 124.4(3) . . ?
C44 N35 La2 115.8(3) . . ?
C54 N36 C50 118.1(4) . . ?
C54 N36 La2 120.2(3) . . ?
C50 N36 La2 121.7(3) . . ?
N1 C1 C2 115.4(3) . . ?
N3 C2 C3 122.7(4) . . ?
N3 C2 C1 117.3(4) . . ?
C3 C2 C1 119.9(4) . . ?
C2 C3 C4 118.7(5) . . ?
C5 C4 C3 118.7(5) . . ?
C6 C5 C4 119.1(5) . . ?
N3 C6 C5 123.5(4) . . ?
N1 C7 C8 114.5(3) . . ?
N4 C8 C9 121.7(4) . . ?
N4 C8 C7 116.9(4) . . ?
C9 C8 C7 121.3(4) . . ?
C10 C9 C8 119.1(4) . . ?
C9 C10 C11 119.7(5) . . ?
C10 C11 C12 118.4(5) . . ?
N4 C12 C11 123.6(5) . . ?
N2 C13 C14 116.7(4) . . ?
N5 C14 C15 122.2(5) . . ?
N5 C14 C13 117.8(4) . . ?
C15 C14 C13 119.7(5) . . ?
C16 C15 C14 119.1(5) . . ?
C15 C16 C17 118.9(5) . . ?
C18 C17 C16 118.4(6) . . ?
N5 C18 C17 122.7(5) . . ?
N2 C19 C20 112.7(4) . . ?
N6 C20 C21 123.1(4) . . ?
N6 C20 C19 116.6(4) . . ?
C21 C20 C19 120.2(4) . . ?
C20 C21 C22 118.1(5) . . ?
C23 C22 C21 119.1(5) . . ?
C24 C23 C22 119.3(5) . . ?
C23 C24 N6 123.2(5) . . ?
N1 C25 C26 112.2(3) . . ?
N2 C26 C25 113.2(3) . . ?
N31 C31 C32 112.3(4) . . ?
N33 C32 C33 121.5(4) . . ?
N33 C32 C31 118.0(4) . . ?
C33 C32 C31 120.5(4) . . ?
C34 C33 C32 119.1(5) . . ?
C33 C34 C35 119.5(5) . . ?
C36 C35 C34 118.1(5) . . ?
N33 C36 C35 123.6(5) . . ?
N31 C37 C38 112.4(4) . . ?
N34 C38 C39 122.3(4) . . ?
N34 C38 C37 116.1(4) . . ?
C39 C38 C37 121.6(4) . . ?
C40 C39 C38 120.0(5) . . ?
C41 C40 C39 118.2(5) . . ?
C40 C41 C42 119.0(5) . . ?
N34 C42 C41 123.3(5) . . ?
N32 C43 C44 113.0(3) . . ?
N35 C44 C45 122.2(4) . . ?
N35 C44 C43 117.2(3) . . ?
C45 C44 C43 120.6(4) . . ?
C46 C45 C44 118.9(4) . . ?
C47 C46 C45 119.3(4) . . ?
C46 C47 C48 118.7(4) . . ?
N35 C48 C47 123.0(4) . . ?
N32 C49 C50 113.5(3) . . ?
N36 C50 C51 121.8(4) . . ?
N36 C50 C49 116.9(4) . . ?
C51 C50 C49 121.3(4) . . ?
C52 C51 C50 119.6(5) . . ?
C51 C52 C53 119.4(5) . . ?
C54 C53 C52 118.1(5) . . ?
N36 C54 C53 123.1(4) . . ?
N31 C55 C56 112.1(3) . . ?
N32 C56 C55 111.8(3) . . ?
O202 C201 O201 124.7(4) . . ?
O202 C201 O203 118.9(4) . . ?
O201 C201 O203 116.4(3) . . ?
O202 C201 La3 158.9(3) . . ?
O201 C201 La3 60.72(19) . . ?
O203 C201 La3 60.19(19) . . ?
O202 C201 La2 59.8(2) . . ?
O201 C201 La2 175.2(3) . . ?
O203 C201 La2 59.07(19) . . ?
La3 C201 La2 114.45(13) . . ?
C201 O201 La1 142.4(3) . . ?
C201 O201 La3 93.0(2) . . ?
La1 O201 La3 107.86(10) . . ?
C201 O202 La2 95.3(2) . . ?
C201 O203 La3 93.2(2) . . ?
C201 O203 La2 94.7(2) . . ?
La3 O203 La2 152.92(12) . . ?
O213 C202 O212 122.7(4) . . ?
O213 C202 O211 121.6(4) . . ?
O212 C202 O211 115.7(3) . . ?
O213 C202 La3 178.7(3) . . ?
O212 C202 La3 58.5(2) . . ?
O211 C202 La3 57.13(18) . . ?
C202 O211 La3 96.4(2) . . ?
C202 O211 La3 146.5(2) . 2_666 ?
La3 O211 La3 117.14(10) . 2_666 ?
C202 O212 La3 95.5(2) . . ?
C202 O213 La1 135.9(3) . 2_666 ?
O223 C203 O222 124.1(4) . . ?
O223 C203 O221 119.1(3) . . ?
O222 C203 O221 116.8(4) . . ?
O223 C203 La3 159.4(3) . . ?
O222 C203 La3 62.7(2) . . ?
O221 C203 La3 58.5(2) . . ?
O223 C203 La2 60.8(2) . 2_666 ?
O222 C203 La2 175.1(3) . 2_666 ?
O221 C203 La2 58.24(19) . 2_666 ?
La3 C203 La2 112.82(13) . 2_666 ?
C203 O221 La3 95.2(2) . . ?
C203 O221 La2 96.0(2) . 2_666 ?
La3 O221 La2 153.63(12) . 2_666 ?
C203 O222 La1 143.0(2) . . ?
C203 O222 La3 90.9(2) . . ?
La1 O222 La3 105.97(10) . . ?
C203 O223 La2 94.2(2) . 2_666 ?
C61 N104 La3 171.1(5) . . ?
N104 C61 C62 179.0(7) . . ?
O1S1 S1 O3S1 114.5(3) . . ?
O1S1 S1 O2S1 114.8(2) . . ?
O3S1 S1 O2S1 114.5(3) . . ?
O1S1 S1 C1S 104.6(3) . . ?
O3S1 S1 C1S 103.3(3) . . ?
O2S1 S1 C1S 103.2(3) . . ?
F2S1 C1S F3S1 107.3(6) . . ?
F2S1 C1S F1S1 105.9(6) . . ?
F3S1 C1S F1S1 106.0(6) . . ?
F2S1 C1S S1 112.8(5) . . ?
F3S1 C1S S1 113.9(5) . . ?
F1S1 C1S S1 110.5(5) . . ?
O1S2 S2 O2S2 115.9(3) . . ?
O1S2 S2 O3S2 113.2(3) . . ?
O2S2 S2 O3S2 115.8(3) . . ?
O1S2 S2 C2S 103.2(3) . . ?
O2S2 S2 C2S 103.3(3) . . ?
O3S2 S2 C2S 103.0(3) . . ?
F2S2 C2S F1S2 108.7(6) . . ?
F2S2 C2S F3S2 107.2(6) . . ?
F1S2 C2S F3S2 105.8(6) . . ?
F2S2 C2S S2 111.8(5) . . ?
F1S2 C2S S2 112.5(5) . . ?
F3S2 C2S S2 110.5(4) . . ?
O2S3 S3 O3S3 116.1(3) . . ?
O2S3 S3 O1S3 113.3(3) . . ?
O3S3 S3 O1S3 115.4(3) . . ?
O2S3 S3 C3S 103.9(3) . . ?
O3S3 S3 C3S 103.2(3) . . ?
O1S3 S3 C3S 102.4(3) . . ?
F3S3 C3S F1S3 108.8(5) . . ?
F3S3 C3S F2S3 105.1(5) . . ?
F1S3 C3S F2S3 105.6(5) . . ?
F3S3 C3S S3 113.6(4) . . ?
F1S3 C3S S3 112.1(4) . . ?
F2S3 C3S S3 111.0(4) . . ?
N111 C101 C102 179.6(12) . . ?
N112 C103 C104 172.0(18) . . ?
N113 C105 C106 174(2) . . ?

loop_
_geom_bond_atom_site_label_1
_geom_bond_atom_site_label_2
_geom_bond_distance
_geom_bond_site_symmetry_2
_geom_bond_publ_flag
La1 O213 2.409(3) 2_666 ?
La1 O201 2.522(3) . ?
La1 O222 2.544(3) . ?
La1 N5 2.678(4) . ?
La1 N3 2.720(4) . ?
La1 N6 2.742(4) . ?
La1 N4 2.749(4) . ?
La1 N2 2.756(3) . ?
La1 N1 2.800(3) . ?
La1 La3 4.1089(11) . ?
La2 O221 2.546(3) 2_666 ?
La2 O203 2.549(3) . ?
La2 O202 2.571(3) . ?
La2 O223 2.608(3) 2_666 ?
La2 N34 2.733(4) . ?
La2 N36 2.756(3) . ?
La2 N33 2.758(4) . ?
La2 N35 2.787(3) . ?
La2 N32 2.791(3) . ?
La2 N31 2.804(4) . ?
La2 C201 2.961(5) . ?
La2 C203 2.978(4) 2_666 ?
La3 O211 2.455(3) . ?
La3 O212 2.489(3) . ?
La3 O221 2.507(3) . ?
La3 O203 2.548(3) . ?
La3 O211 2.561(3) 2_666 ?
La3 O201 2.561(3) . ?
La3 O222 2.601(3) . ?
La3 O1 2.617(3) . ?
La3 N104 2.748(4) . ?
La3 C202 2.904(4) . ?
La3 C203 2.928(4) . ?
La3 C201 2.932(4) . ?
N1 C7 1.487(5) . ?
N1 C1 1.488(6) . ?
N1 C25 1.487(5) . ?
N2 C19 1.487(5) . ?
N2 C13 1.489(5) . ?
N2 C26 1.495(5) . ?
N3 C6 1.332(6) . ?
N3 C2 1.343(5) . ?
N4 C12 1.337(5) . ?
N4 C8 1.344(5) . ?
N5 C18 1.338(6) . ?
N5 C14 1.339(6) . ?
N6 C20 1.342(6) . ?
N6 C24 1.355(6) . ?
N31 C37 1.481(5) . ?
N31 C31 1.482(5) . ?
N31 C55 1.489(5) . ?
N32 C49 1.471(5) . ?
N32 C56 1.482(5) . ?
N32 C43 1.486(5) . ?
N33 C36 1.340(6) . ?
N33 C32 1.342(5) . ?
N34 C42 1.338(5) . ?
N34 C38 1.340(6) . ?
N35 C48 1.340(5) . ?
N35 C44 1.345(5) . ?
N36 C54 1.340(6) . ?
N36 C50 1.349(5) . ?
C1 C2 1.500(6) . ?
C2 C3 1.375(6) . ?
C3 C4 1.384(7) . ?
C4 C5 1.369(7) . ?
C5 C6 1.362(7) . ?
C7 C8 1.499(6) . ?
C8 C9 1.386(6) . ?
C9 C10 1.367(7) . ?
C10 C11 1.360(7) . ?
C11 C12 1.369(7) . ?
C13 C14 1.498(6) . ?
C14 C15 1.393(6) . ?
C15 C16 1.366(8) . ?
C16 C17 1.402(9) . ?
C17 C18 1.380(7) . ?
C19 C20 1.503(6) . ?
C20 C21 1.378(6) . ?
C21 C22 1.397(7) . ?
C22 C23 1.370(8) . ?
C23 C24 1.358(7) . ?
C25 C26 1.512(6) . ?
C31 C32 1.504(6) . ?
C32 C33 1.400(6) . ?
C33 C34 1.376(7) . ?
C34 C35 1.382(7) . ?
C35 C36 1.375(6) . ?
C37 C38 1.515(6) . ?
C38 C39 1.376(6) . ?
C39 C40 1.375(7) . ?
C40 C41 1.369(7) . ?
C41 C42 1.379(6) . ?
C43 C44 1.507(6) . ?
C44 C45 1.388(6) . ?
C45 C46 1.379(6) . ?
C46 C47 1.373(6) . ?
C47 C48 1.380(6) . ?
C49 C50 1.495(6) . ?
C50 C51 1.374(6) . ?
C51 C52 1.367(7) . ?
C52 C53 1.386(7) . ?
C53 C54 1.374(7) . ?
C55 C56 1.512(6) . ?
C201 O202 1.251(5) . ?
C201 O201 1.300(5) . ?
C201 O203 1.313(5) . ?
C202 O213 1.265(4) . ?
C202 O212 1.278(5) . ?
C202 O211 1.304(5) . ?
O211 La3 2.561(3) 2_666 ?
O213 La1 2.409(3) 2_666 ?
C203 O223 1.259(5) . ?
C203 O222 1.302(5) . ?
C203 O221 1.303(4) . ?
C203 La2 2.978(4) 2_666 ?
O221 La2 2.546(3) 2_666 ?
O223 La2 2.608(3) 2_666 ?
N104 C61 1.116(6) . ?
C61 C62 1.454(8) . ?
S1 O1S1 1.420(4) . ?
S1 O3S1 1.430(4) . ?
S1 O2S1 1.432(4) . ?
S1 C1S 1.787(7) . ?
F1S1 C1S 1.344(7) . ?
F2S1 C1S 1.309(7) . ?
F3S1 C1S 1.316(7) . ?
S2 O1S2 1.419(4) . ?
S2 O2S2 1.433(4) . ?
S2 O3S2 1.440(4) . ?
S2 C2S 1.791(7) . ?
F1S2 C2S 1.330(7) . ?
F2S2 C2S 1.312(7) . ?
F3S2 C2S 1.335(7) . ?
S3 O2S3 1.425(4) . ?
S3 O3S3 1.429(4) . ?
S3 O1S3 1.438(5) . ?
S3 C3S 1.806(6) . ?
F1S3 C3S 1.323(6) . ?
F2S3 C3S 1.330(7) . ?
F3S3 C3S 1.297(6) . ?
N111 C101 1.131(10) . ?
C101 C102 1.402(13) . ?
N112 C103 1.188(16) . ?
C103 C104 1.358(15) . ?
N113 C105 1.178(16) . ?
C105 C106 1.401(15) . ?

loop_
_geom_hbond_atom_site_label_D
_geom_hbond_atom_site_label_H
_geom_hbond_atom_site_label_A
_geom_hbond_distance_DH
_geom_hbond_distance_HA
_geom_hbond_distance_DA
_geom_hbond_angle_DHA
_geom_hbond_site_symmetry_A
O1 H1O O3S2 1.21 1.67 2.817(5) 156.9 .
O1 H2O O212 0.89 2.65 3.405(4) 142.8 .
